data_2221132
loop_
_publ_author_name
'Liu, Zhi-Xiong'

_publ_section_title
;
 2-Methylimidazolium hydrogen maleate
;
_journal_coeditor_code LH2769
_journal_issue 3
_journal_name_full 'Acta Crystallographica Section E'
_journal_page_first o499
_journal_paper_doi 10.1107/S1600536809004103
_journal_volume 65
_journal_year 2009
_chemical_formula_iupac 'C4 H7 N2 +, C4 H3 O4 -'
_chemical_formula_moiety 'C4 H7 N2 +, C4 H3 O4 -'
_chemical_formula_sum 'C8 H10 N2 O4'
_chemical_formula_weight 198.18
_chemical_name_systematic
;
2-Methylimidazolium hydrogen maleate
;
_space_group_IT_number 15
_symmetry_cell_setting monoclinic
_symmetry_space_group_name_Hall '-C 2yc'
_symmetry_space_group_name_H-M 'C 1 2/c 1'
_atom_sites_solution_hydrogens geom
_atom_sites_solution_primary direct
_atom_sites_solution_secondary difmap
_audit_creation_method SHELXL-97
_cell_angle_alpha 90.00
_cell_angle_beta 108.310(2)
_cell_angle_gamma 90.00
_cell_formula_units_Z 8
_cell_length_a 13.9897(14)
_cell_length_b 7.2274(7)
_cell_length_c 20.533(2)
_cell_measurement_reflns_used 1457
_cell_measurement_temperature 295(2)
_cell_measurement_theta_max 21.41
_cell_measurement_theta_min 3.07
_cell_volume 1971.0(3)
_computing_cell_refinement 'SAINT-Plus (Bruker, 2001)'
_computing_data_collection 'SMART (Bruker, 2001)'
_computing_data_reduction 'SAINT-Plus (Bruker, 2001)'
_computing_molecular_graphics 'PLATON (Spek, 2003)'
_computing_publication_material 'PLATON (Spek, 2003)'
_computing_structure_refinement 'SHELXL97 (Sheldrick, 2008)'
_computing_structure_solution 'SHELXS97 (Sheldrick, 2008)'
_diffrn_ambient_temperature 295(2)
_diffrn_measured_fraction_theta_full 0.995
_diffrn_measured_fraction_theta_max 0.995
_diffrn_measurement_device_type 'Bruker SMART APEX CCD area-detector'
_diffrn_measurement_method '0.3\% wide \w exposures'
_diffrn_radiation_monochromator graphite
_diffrn_radiation_source 'fine focus sealed Siemens Mo tube'
_diffrn_radiation_type 'Mo k\a'
_diffrn_radiation_wavelength 0.71073
_diffrn_reflns_av_R_equivalents 0.0273
_diffrn_reflns_av_sigmaI/netI 0.0286
_diffrn_reflns_limit_h_max 17
_diffrn_reflns_limit_h_min -17
_diffrn_reflns_limit_k_max 9
_diffrn_reflns_limit_k_min -9
_diffrn_reflns_limit_l_max 24
_diffrn_reflns_limit_l_min -26
_diffrn_reflns_number 7461
_diffrn_reflns_theta_full 27.00
_diffrn_reflns_theta_max 27.00
_diffrn_reflns_theta_min 2.09
_exptl_absorpt_coefficient_mu 0.109
_exptl_absorpt_correction_T_max 0.9914
_exptl_absorpt_correction_T_min 0.9792
_exptl_absorpt_correction_type multi-scan
_exptl_absorpt_process_details '(SADABS; Sheldrick, 2001)'
_exptl_crystal_colour colorless
_exptl_crystal_density_diffrn 1.336
_exptl_crystal_density_method 'not measured'
_exptl_crystal_description block
_exptl_crystal_F_000 832
_exptl_crystal_size_max 0.10
_exptl_crystal_size_mid 0.10
_exptl_crystal_size_min 0.08
_refine_diff_density_max 0.169
_refine_diff_density_min -0.131
_refine_ls_extinction_method none
_refine_ls_goodness_of_fit_ref 0.994
_refine_ls_hydrogen_treatment mixed
_refine_ls_matrix_type full
_refine_ls_number_parameters 137
_refine_ls_number_reflns 2143
_refine_ls_number_restraints 0
_refine_ls_restrained_S_all 0.994
_refine_ls_R_factor_all 0.0821
_refine_ls_R_factor_gt 0.0456
_refine_ls_shift/su_max 0.001
_refine_ls_shift/su_mean 0.000
_refine_ls_structure_factor_coef Fsqd
_refine_ls_weighting_details 'calc w=1/[\s^2^(Fo^2^)+(0.0703P)^2^] where P=(Fo^2^+2Fc^2^)/3'
_refine_ls_weighting_scheme calc
_refine_ls_wR_factor_gt 0.1167
_refine_ls_wR_factor_ref 0.1298
_reflns_number_gt 1273
_reflns_number_total 2143
_reflns_threshold_expression I>2\s(I)
_cod_data_source_file lh2769.cif
_cod_data_source_block I
_cod_depositor_comments
;
The following automatic conversions were performed:
'_symmetry_cell_setting' value 'Monoclinic' changed to 'monoclinic'
according to '/home/saulius/struct/CIF-dictionaries/cif_core.dic'
dictionary named 'cif_core.dic' version 2.4.1 from 2010-06-29.

Automatic conversion script
Id: cif_fix_enum 1527 2010-12-29 10:47:43Z saulius 

The following automatic conversions were performed:

'_symmetry_cell_setting' value 'Monoclinic' changed to 'monoclinic'
according to /home/saulius/struct/CIF-dictionaries/cif_core.dic
dictionary named 'cif_core.dic' version 2.4.1 from 2010-06-29.

Automatic conversion script
Id: cif_fix_values 1715 2011-07-08 13:25:40Z adriana 
;
_cod_original_cell_volume 1970.9(3)
_cod_original_sg_symbol_H-M 'C 2/c'
_cod_database_code 2221132
_cod_database_fobs_code 2221132

loop_
_symmetry_equiv_pos_as_xyz
'x, y, z'
'-x, y, -z+1/2'
'x+1/2, y+1/2, z'
'-x+1/2, y+1/2, -z+1/2'
'-x, -y, -z'
'x, -y, z-1/2'
'-x+1/2, -y+1/2, -z'
'x+1/2, -y+1/2, z-1/2'

loop_
_atom_site_type_symbol
_atom_site_label
_atom_site_fract_x
_atom_site_fract_y
_atom_site_fract_z
_atom_site_U_iso_or_equiv
_atom_site_adp_type
_atom_site_calc_flag
_atom_site_refinement_flags
_atom_site_occupancy
_atom_site_disorder_assembly
_atom_site_disorder_group
C C1 0.77143(12) 0.6738(2) 0.65115(8) 0.0603(4) Uani d . 1 . .
C C2 0.64878(15) 0.5430(3) 0.57064(11) 0.0810(6) Uani d . 1 . .
H H2 0.5957 0.5264 0.5303 0.097 Uiso calc R 1 . .
C C3 0.68665(14) 0.4163(3) 0.61863(11) 0.0812(6) Uani d . 1 . .
H H3 0.6654 0.2943 0.6183 0.097 Uiso calc R 1 . .
C C4 0.84501(15) 0.8105(3) 0.69038(10) 0.0855(6) Uani d . 1 . .
H H4A 0.8699 0.7731 0.7376 0.128 Uiso calc R 1 . .
H H4B 0.8131 0.9293 0.6872 0.128 Uiso calc R 1 . .
H H4C 0.9000 0.8183 0.6720 0.128 Uiso calc R 1 . .
C C5 0.61393(13) 1.0269(2) 0.46763(9) 0.0630(5) Uani d . 1 . .
C C6 0.59800(13) 1.1982(2) 0.42603(9) 0.0641(5) Uani d . 1 . .
H H6 0.6446 1.2915 0.4440 0.077 Uiso calc R 1 . .
C C7 0.52819(11) 1.2406(2) 0.36726(9) 0.0643(5) Uani d . 1 . .
H H7 0.5327 1.3601 0.3517 0.077 Uiso calc R 1 . .
C C8 0.44457(13) 1.1297(3) 0.32255(9) 0.0652(5) Uani d . 1 . .
N N1 0.70226(11) 0.7022(2) 0.59149(8) 0.0687(4) Uani d . 1 . .
H H1 0.6924(14) 0.811(3) 0.5686(9) 0.082 Uiso d . 1 . .
N N2 0.76299(11) 0.4998(2) 0.66877(8) 0.0665(4) Uani d . 1 . .
H H2A 0.8074(14) 0.439(3) 0.7076(10) 0.080 Uiso d . 1 . .
O O1 0.55899(10) 0.88414(17) 0.44508(7) 0.0830(4) Uani d . 1 . .
O O2 0.68111(10) 1.02685(18) 0.52321(7) 0.0844(4) Uani d . 1 . .
O O3 0.43419(11) 0.96097(18) 0.33767(7) 0.0885(5) Uani d . 1 . .
H H3A 0.495(2) 0.916(3) 0.3917(15) 0.133 Uiso d . 1 . .
O O4 0.38675(9) 1.20541(19) 0.27165(6) 0.0826(4) Uani d . 1 . .

loop_
_atom_site_aniso_label
_atom_site_aniso_U_11
_atom_site_aniso_U_22
_atom_site_aniso_U_33
_atom_site_aniso_U_12
_atom_site_aniso_U_13
_atom_site_aniso_U_23
C1 0.0574(10) 0.0627(11) 0.0610(10) 0.0021(8) 0.0187(8) -0.0008(8)
C2 0.0663(11) 0.0887(15) 0.0787(13) -0.0016(10) 0.0093(10) -0.0184(11)
C3 0.0727(12) 0.0667(12) 0.0994(15) -0.0082(10) 0.0202(11) -0.0139(11)
C4 0.0861(13) 0.0770(14) 0.0872(14) -0.0151(10) 0.0186(11) -0.0040(10)
C5 0.0611(10) 0.0644(11) 0.0618(11) -0.0024(8) 0.0169(9) -0.0047(8)
C6 0.0662(10) 0.0583(10) 0.0644(11) -0.0138(8) 0.0158(9) -0.0052(8)
C7 0.0649(10) 0.0580(10) 0.0660(11) -0.0100(8) 0.0147(9) -0.0006(8)
C8 0.0631(11) 0.0734(12) 0.0588(11) -0.0047(9) 0.0188(9) -0.0052(9)
N1 0.0679(9) 0.0715(10) 0.0631(9) 0.0079(8) 0.0154(8) 0.0042(7)
N2 0.0633(9) 0.0610(9) 0.0712(10) 0.0041(7) 0.0156(8) 0.0035(7)
O1 0.0929(9) 0.0625(8) 0.0787(9) -0.0138(7) 0.0056(8) 0.0039(6)
O2 0.0830(9) 0.0878(10) 0.0658(8) -0.0080(7) -0.0005(7) 0.0060(6)
O3 0.0962(10) 0.0716(9) 0.0768(9) -0.0281(7) -0.0028(7) -0.0017(7)
O4 0.0748(8) 0.0894(9) 0.0693(8) -0.0015(7) 0.0021(7) 0.0008(7)

loop_
_atom_type_symbol
_atom_type_description
_atom_type_scat_dispersion_real
_atom_type_scat_dispersion_imag
_atom_type_scat_source
C C 0.0033 0.0016 'International Tables Vol C Tables 4.2.6.8 and 6.1.1.4'
H H 0.0000 0.0000 'International Tables Vol C Tables 4.2.6.8 and 6.1.1.4'
N N 0.0061 0.0033 'International Tables Vol C Tables 4.2.6.8 and 6.1.1.4'
O O 0.0106 0.0060 'International Tables Vol C Tables 4.2.6.8 and 6.1.1.4'

loop_
_geom_angle_atom_site_label_1
_geom_angle_atom_site_label_2
_geom_angle_atom_site_label_3
_geom_angle_site_symmetry_1
_geom_angle_site_symmetry_3
_geom_angle
_geom_angle_publ_flag
N1 C1 N2 . . 107.46(16) no
N1 C1 C4 . . 125.99(16) no
N2 C1 C4 . . 126.55(16) no
C3 C2 N1 . . 107.26(17) no
C3 C2 H2 . . 126.4 no
N1 C2 H2 . . 126.4 no
C2 C3 N2 . . 106.84(18) no
C2 C3 H3 . . 126.6 no
N2 C3 H3 . . 126.6 no
C1 C4 H4A . . 109.5 no
C1 C4 H4B . . 109.5 no
H4A C4 H4B . . 109.5 no
C1 C4 H4C . . 109.5 no
H4A C4 H4C . . 109.5 no
H4B C4 H4C . . 109.5 no
O2 C5 O1 . . 122.12(17) no
O2 C5 C6 . . 117.90(15) no
O1 C5 C6 . . 119.98(16) no
C7 C6 C5 . . 130.67(15) no
C7 C6 H6 . . 114.7 no
C5 C6 H6 . . 114.7 no
C6 C7 C8 . . 130.74(16) no
C6 C7 H7 . . 114.6 no
C8 C7 H7 . . 114.6 no
O4 C8 O3 . . 122.41(17) no
O4 C8 C7 . . 117.90(17) no
O3 C8 C7 . . 119.69(16) no
C1 N1 C2 . . 109.26(16) no
C1 N1 H1 . . 124.6(12) no
C2 N1 H1 . . 126.1(12) no
C1 N2 C3 . . 109.18(16) no
C1 N2 H2A . . 125.4(11) no
C3 N2 H2A . . 125.1(11) no
C5 O1 H3A . . 111.7(11) no
C5 O2 H1 . . 113.4(6) no
C8 O3 H3A . . 112.4(11) no

loop_
_geom_bond_atom_site_label_1
_geom_bond_atom_site_label_2
_geom_bond_site_symmetry_2
_geom_bond_distance
_geom_bond_publ_flag
C1 N1 . 1.317(2) no
C1 N2 . 1.324(2) no
C1 C4 . 1.471(2) no
C2 C3 . 1.327(3) no
C2 N1 . 1.366(2) no
C2 H2 . 0.9300 no
C3 N2 . 1.369(2) no
C3 H3 . 0.9300 no
C4 H4A . 0.9600 no
C4 H4B . 0.9600 no
C4 H4C . 0.9600 no
C5 O2 . 1.230(2) no
C5 O1 . 1.283(2) no
C5 C6 . 1.481(2) no
C6 C7 . 1.328(2) no
C6 H6 . 0.9300 no
C7 C8 . 1.476(2) no
C7 H7 . 0.9300 no
C8 O4 . 1.2307(19) no
C8 O3 . 1.278(2) no
N1 H1 . 0.901(19) no
N2 H2A . 0.95(2) no
O1 H3A . 1.20(3) no
O3 H3A . 1.21(3) no

loop_
_geom_hbond_atom_site_label_D
_geom_hbond_atom_site_label_H
_geom_hbond_atom_site_label_A
_geom_hbond_site_symmetry_A
_geom_hbond_distance_DH
_geom_hbond_distance_HA
_geom_hbond_distance_DA
_geom_hbond_angle_DHA
_geom_hbond_publ_flag
O1 H3A O3 . 1.20(3) 1.21(3) 2.4085(18) 174(2) yes
N1 H1 O2 . 0.901(19) 1.80(2) 2.701(2) 176.3(17) yes
N2 H2A O4 8_566 0.95(2) 1.77(2) 2.713(2) 171.2(17) yes
C3 H3 O3 5_666 0.93 2.64 3.471(2) 150 yes
C4 H4A O3 8_566 0.96 2.59 3.490(2) 155 yes
C6 H6 O2 7_676 0.93 2.66 3.544(2) 158 yes

loop_
_geom_torsion_atom_site_label_1
_geom_torsion_atom_site_label_2
_geom_torsion_atom_site_label_3
_geom_torsion_atom_site_label_4
_geom_torsion_site_symmetry_1
_geom_torsion_site_symmetry_2
_geom_torsion_site_symmetry_3
_geom_torsion_site_symmetry_4
_geom_torsion
_geom_torsion_publ_flag
N1 C2 C3 N2 . . . . 0.3(2) no
O2 C5 C6 C7 . . . . -175.16(18) no
O1 C5 C6 C7 . . . . 5.4(3) no
C5 C6 C7 C8 . . . . -1.9(3) no
C6 C7 C8 O4 . . . . 176.67(17) no
C6 C7 C8 O3 . . . . -3.0(3) no
N2 C1 N1 C2 . . . . -0.11(19) no
C4 C1 N1 C2 . . . . 179.34(16) no
C3 C2 N1 C1 . . . . -0.1(2) no
N1 C1 N2 C3 . . . . 0.27(19) no
C4 C1 N2 C3 . . . . -179.18(16) no
C2 C3 N2 C1 . . . . -0.3(2) no
O1 C5 O2 H1 . . . . -0.7(7) no
C6 C5 O2 H1 . . . . 179.9(6) no

loop_
_cod_related_entry_id
_cod_related_entry_database
_cod_related_entry_code
1 ChemSpider 30655721
